data_4338132
loop_
_publ_author_name
'Kaub, Christoph'
'Augenstein, Timo'
'Bauer, Thomas O.'
'Rothe, Elisa'
'Esmezjan, Lars'
'Sch\"unemann, Volker'
'Roesky, Peter W.'

_publ_section_title
;
 High-coordinate gold(i) complexes with dithiocarboxylate ligands.
;
_journal_issue 9
_journal_name_full 'Inorganic chemistry'
_journal_page_first 4491
_journal_page_last 4499
_journal_paper_doi 10.1021/ic500151j
_journal_volume 53
_journal_year 2014
_chemical_formula_sum 'C49.25 H44.5 Au2 Cl0.5 Fe2 P2 S4'
_chemical_formula_weight 1349.88
_chemical_name_systematic
;
 ?
;
_space_group_crystal_system monoclinic
_space_group_IT_number 14
_space_group_name_Hall '-P 2ybc'
_space_group_name_H-M_alt 'P 1 21/c 1'
_symmetry_space_group_name_Hall '-P 2ybc'
_symmetry_space_group_name_H-M 'P 1 21/c 1'
_atom_sites_solution_hydrogens geom
_audit_creation_method SHELXL-2013
_cell_angle_alpha 90
_cell_angle_beta 105.80(3)
_cell_angle_gamma 90
_cell_formula_units_Z 4
_cell_length_a 15.180(3)
_cell_length_b 20.750(4)
_cell_length_c 16.740(3)
_cell_measurement_reflns_used 24419
_cell_measurement_temperature 200(2)
_cell_measurement_theta_max 27.22
_cell_measurement_theta_min 1.39
_cell_volume 5073.6(18)
_computing_structure_refinement 'SHELXL-2013 (Sheldrick, 2013)'
_diffrn_ambient_temperature 200(2)
_diffrn_detector_area_resol_mean 6.67
_diffrn_measured_fraction_theta_full 0.999
_diffrn_measured_fraction_theta_max 0.996
_diffrn_measurement_device_type STOE
_diffrn_measurement_method 'rotation method'
_diffrn_radiation_type MoK\a
_diffrn_radiation_wavelength 0.71073
_diffrn_reflns_av_R_equivalents 0.0876
_diffrn_reflns_av_unetI/netI 0.0764
_diffrn_reflns_Laue_measured_fraction_full 0.999
_diffrn_reflns_Laue_measured_fraction_max 0.996
_diffrn_reflns_limit_h_max 18
_diffrn_reflns_limit_h_min -18
_diffrn_reflns_limit_k_max 25
_diffrn_reflns_limit_k_min -23
_diffrn_reflns_limit_l_max 20
_diffrn_reflns_limit_l_min -19
_diffrn_reflns_number 46244
_diffrn_reflns_point_group_measured_fraction_full 0.999
_diffrn_reflns_point_group_measured_fraction_max 0.996
_diffrn_reflns_theta_full 25.242
_diffrn_reflns_theta_max 25.529
_diffrn_reflns_theta_min 1.394
_diffrn_source 'sealed X-ray tube, 12 x 0.4 mm long-fine focus'
_exptl_absorpt_coefficient_mu 6.612
_exptl_absorpt_correction_T_max 0.6944
_exptl_absorpt_correction_T_min 0.1816
_exptl_absorpt_correction_type integration
_exptl_absorpt_process_details 'STOE X-RED & X-SHAPE'
_exptl_crystal_colour red
_exptl_crystal_density_diffrn 1.767
_exptl_crystal_description plate
_exptl_crystal_F_000 2610
_exptl_crystal_size_max 0.270
_exptl_crystal_size_mid 0.173
_exptl_crystal_size_min 0.056
_refine_diff_density_max 1.957
_refine_diff_density_min -1.886
_refine_diff_density_rms 0.223
_refine_ls_extinction_method none
_refine_ls_goodness_of_fit_ref 0.936
_refine_ls_hydrogen_treatment constr
_refine_ls_matrix_type full
_refine_ls_number_parameters 542
_refine_ls_number_reflns 9445
_refine_ls_number_restraints 0
_refine_ls_restrained_S_all 0.936
_refine_ls_R_factor_all 0.0826
_refine_ls_R_factor_gt 0.0485
_refine_ls_shift/su_max 0.001
_refine_ls_shift/su_mean 0.000
_refine_ls_structure_factor_coef Fsqd
_refine_ls_weighting_details
;
 w=1/[\s^2^(Fo^2^)+(0.0707P)^2^]
 where P=(Fo^2^+2Fc^2^)/3
;
_refine_ls_weighting_scheme calc
_refine_ls_wR_factor_gt 0.1158
_refine_ls_wR_factor_ref 0.1252
_reflns_Friedel_coverage 0.000
_reflns_number_gt 6235
_reflns_number_total 9445
_reflns_threshold_expression 'I > 2\s(I)'
_cod_data_source_file ic500151j_si_004.cif
_cod_data_source_block 5
_cod_depositor_comments 'Adding full bibliography for 4338131--4338134.cif.'
_cod_original_cell_volume 5073.6(19)
_cod_original_formula_sum 'C49.25 H44.50 Au2 Cl0.50 Fe2 P2 S4'
_cod_database_code 4338132
_shelx_space_group_comment
;
The symmetry employed for this shelxl refinement is uniquely defined
by the following loop, which should always be used as a source of
symmetry information in preference to the above space-group names.
They are only intended as comments.
;
_shelxl_version_number 2013-2

loop_
_space_group_symop_operation_xyz
'x, y, z'
'-x, y+1/2, -z+1/2'
'-x, -y, -z'
'x, -y-1/2, z-1/2'

loop_
_atom_site_label
_atom_site_type_symbol
_atom_site_fract_x
_atom_site_fract_y
_atom_site_fract_z
_atom_site_U_iso_or_equiv
_atom_site_adp_type
_atom_site_occupancy
_atom_site_site_symmetry_order
_atom_site_calc_flag
_atom_site_refinement_flags_posn
_atom_site_refinement_flags_adp
_atom_site_refinement_flags_occupancy
_atom_site_disorder_assembly
_atom_site_disorder_group
C18 C -0.2960(12) 0.1274(6) 0.5235(9) 0.070(4) Uani 1 1 d . . . . .
H18 H -0.3293 0.1252 0.5639 0.084 Uiso 1 1 calc R U . . .
C6 C 0.4483(11) 0.3851(5) 0.6700(10) 0.065(4) Uani 1 1 d . . . . .
H6 H 0.3961 0.3934 0.6894 0.078 Uiso 1 1 calc R U . . .
C36 C -0.0113(8) 0.0994(5) 0.9358(7) 0.044(3) Uani 1 1 d . . . . .
H36 H -0.0310 0.1042 0.8771 0.052 Uiso 1 1 calc R U . . .
C17 C -0.2041(13) 0.1161(6) 0.5388(11) 0.078(5) Uani 1 1 d . . . . .
H17 H -0.1629 0.1047 0.5905 0.093 Uiso 1 1 calc R U . . .
C49 C 0.2087(7) 0.2207(4) 0.9935(6) 0.033(2) Uani 1 1 d . . . . .
H49A H 0.2498 0.1998 1.0429 0.040 Uiso 1 1 calc R U . . .
H49B H 0.2478 0.2448 0.9652 0.040 Uiso 1 1 calc R U . . .
C5 C 0.4353(7) 0.2166(5) 0.6514(6) 0.035(2) Uani 1 1 d . . . . .
H5 H 0.3760 0.2129 0.6139 0.041 Uiso 1 1 calc R U . . .
C3 C 0.5906(8) 0.2167(5) 0.7035(7) 0.039(3) Uani 1 1 d . . . . .
H3 H 0.6540 0.2132 0.7073 0.047 Uiso 1 1 calc R U . . .
C2 C 0.5526(7) 0.2343(4) 0.7689(7) 0.036(2) Uani 1 1 d . . . . .
H2 H 0.5861 0.2442 0.8243 0.043 Uiso 1 1 calc R U . . .
C1 C 0.4542(7) 0.2347(4) 0.7369(6) 0.034(2) Uani 1 1 d . . . . .
C15 C -0.2176(9) 0.2959(5) 0.4462(7) 0.047(3) Uani 1 1 d . . . . .
H15 H -0.2198 0.3053 0.3902 0.057 Uiso 1 1 calc R U . . .
C9 C 0.5383(9) 0.3601(6) 0.5874(7) 0.051(3) Uani 1 1 d . . . . .
H9 H 0.5579 0.3486 0.5401 0.062 Uiso 1 1 calc R U . . .
C4 C 0.5175(9) 0.2052(5) 0.6315(7) 0.043(3) Uani 1 1 d . . . . .
H4 H 0.5235 0.1921 0.5788 0.051 Uiso 1 1 calc R U . . .
C11 C 0.3894(7) 0.2579(5) 0.7827(6) 0.035(2) Uani 1 1 d . . . . .
C10 C 0.4471(9) 0.3675(6) 0.5890(8) 0.055(3) Uani 1 1 d . . . . .
H10 H 0.3943 0.3617 0.5437 0.066 Uiso 1 1 calc R U . . .
C35 C 0.0760(8) 0.1193(4) 0.9788(7) 0.036(2) Uani 1 1 d . . . . .
C8 C 0.5948(8) 0.3723(6) 0.6654(8) 0.052(3) Uani 1 1 d . . . . .
H8 H 0.6598 0.3702 0.6810 0.063 Uiso 1 1 calc R U . . .
C48 C 0.1493(7) 0.2683(4) 1.0227(6) 0.031(2) Uani 1 1 d . . . . .
H48A H 0.1903 0.2980 1.0623 0.037 Uiso 1 1 calc R U . . .
H48B H 0.1136 0.2441 1.0542 0.037 Uiso 1 1 calc R U . . .
C13 C -0.2602(8) 0.2807(5) 0.5659(7) 0.043(3) Uani 1 1 d . . . . .
H13 H -0.2960 0.2780 0.6043 0.051 Uiso 1 1 calc R U . . .
C47 C 0.0824(6) 0.3092(5) 0.9584(6) 0.031(2) Uani 1 1 d . . . . .
H47A H 0.0447 0.3348 0.9866 0.038 Uiso 1 1 calc R U . . .
H47B H 0.0407 0.2803 0.9182 0.038 Uiso 1 1 calc R U . . .
C22 C -0.1063(7) 0.2449(5) 0.6620(6) 0.035(2) Uani 1 1 d . . . . .
C7 C 0.5405(12) 0.3883(5) 0.7181(8) 0.066(4) Uani 1 1 d . . . . .
H7 H 0.5616 0.3992 0.7753 0.079 Uiso 1 1 calc R U . . .
C14 C -0.2932(8) 0.2980(5) 0.4817(6) 0.041(3) Uani 1 1 d . . . . .
H14 H -0.3546 0.3091 0.4536 0.049 Uiso 1 1 calc R U . . .
C29 C 0.0472(8) 0.4199(5) 0.8500(7) 0.041(3) Uani 1 1 d . . . . .
C19 C -0.3335(10) 0.1425(6) 0.4406(8) 0.057(3) Uani 1 1 d . . . . .
H19 H -0.3964 0.1511 0.4153 0.069 Uiso 1 1 calc R U . . .
C45 C 0.3667(9) 0.0805(6) 0.8619(8) 0.058(3) Uani 1 1 d . . . . .
H45 H 0.4040 0.0931 0.8273 0.069 Uiso 1 1 calc R U . . .
C41 C 0.2378(7) 0.1020(5) 0.9174(6) 0.034(2) Uani 1 1 d . . . . .
C23 C 0.2199(8) 0.4086(5) 0.9824(7) 0.042(3) Uani 1 1 d . . . . .
C42 C 0.2559(8) 0.0440(5) 0.9610(7) 0.046(3) Uani 1 1 d . . . . .
H42 H 0.2172 0.0301 0.9937 0.055 Uiso 1 1 calc R U . . .
C24 C 0.1963(12) 0.4379(6) 1.0473(9) 0.069(4) Uani 1 1 d . . . . .
H24 H 0.1343 0.4378 1.0494 0.083 Uiso 1 1 calc R U . . .
C20 C -0.2644(11) 0.1430(6) 0.3996(9) 0.068(4) Uani 1 1 d . . . . .
H20 H -0.2692 0.1530 0.3432 0.082 Uiso 1 1 calc R U . . .
C12 C -0.1649(7) 0.2679(5) 0.5844(6) 0.035(2) Uani 1 1 d . . . . .
C16 C -0.1414(8) 0.2781(5) 0.5074(6) 0.039(2) Uani 1 1 d . . . . .
H16 H -0.0818 0.2731 0.5001 0.046 Uiso 1 1 calc R U . . .
C21 C -0.1831(10) 0.1245(7) 0.4649(13) 0.088(6) Uani 1 1 d . . . . .
H21 H -0.1238 0.1190 0.4572 0.106 Uiso 1 1 calc R U . . .
C46 C 0.2946(8) 0.1191(5) 0.8673(7) 0.045(3) Uani 1 1 d . . . . .
H46 H 0.2832 0.1580 0.8364 0.054 Uiso 1 1 calc R U . . .
C27 C 0.3760(11) 0.4412(7) 1.0448(10) 0.077(5) Uani 1 1 d . . . . .
H27 H 0.4382 0.4416 1.0436 0.092 Uiso 1 1 calc R U . . .
C44 C 0.3854(10) 0.0236(6) 0.9064(9) 0.061(4) Uani 1 1 d . . . . .
H44 H 0.4349 -0.0030 0.9023 0.073 Uiso 1 1 calc R U . . .
C28 C 0.3086(9) 0.4114(6) 0.9810(8) 0.054(3) Uani 1 1 d . . . . .
H28 H 0.3258 0.3926 0.9357 0.065 Uiso 1 1 calc R U . . .
C26 C 0.3509(13) 0.4693(6) 1.1076(9) 0.077(5) Uani 1 1 d . . . . .
H26 H 0.3954 0.4904 1.1507 0.092 Uiso 1 1 calc R U . . .
C43 C 0.3311(11) 0.0063(6) 0.9566(9) 0.063(4) Uani 1 1 d . . . . .
H43 H 0.3447 -0.0319 0.9889 0.075 Uiso 1 1 calc R U . . .
C25 C 0.2627(13) 0.4677(7) 1.1097(9) 0.075(5) Uani 1 1 d . . . . .
H25 H 0.2460 0.4874 1.1547 0.091 Uiso 1 1 calc R U . . .
P2 P 0.14917(17) 0.15765(12) 0.92345(15) 0.0280(5) Uani 1 1 d . . . . .
P1 P 0.1376(2) 0.36414(12) 0.90141(16) 0.0332(6) Uani 1 1 d . . . . .
S2 S 0.4241(2) 0.27129(17) 0.88425(17) 0.0526(8) Uani 1 1 d . . . . .
S1 S 0.27821(19) 0.26706(14) 0.72234(16) 0.0409(6) Uani 1 1 d . . . . .
S3 S 0.00528(19) 0.22927(15) 0.66231(16) 0.0423(7) Uani 1 1 d . . . . .
S4 S -0.1443(2) 0.23470(19) 0.74616(18) 0.0557(9) Uani 1 1 d . . . . .
Fe1 Fe 0.51143(10) 0.29798(6) 0.67274(9) 0.0316(3) Uani 1 1 d . . . . .
Fe2 Fe -0.23568(11) 0.20774(7) 0.49496(9) 0.0376(4) Uani 1 1 d . . . . .
Au1 Au 0.20431(3) 0.31324(2) 0.81306(2) 0.03274(12) Uani 1 1 d . . . . .
Au2 Au 0.07464(3) 0.19522(2) 0.79623(2) 0.03146(11) Uani 1 1 d . . . . .
C50 C 0.396(3) -0.0459(19) 1.247(2) 0.038(10) Uiso 0.25 1 d . . P . .
H50A H 0.4539 -0.0277 1.2396 0.046 Uiso 0.25 1 calc R U P . .
H50B H 0.4135 -0.0893 1.2708 0.046 Uiso 0.25 1 calc R U P . .
Cl1 Cl 0.3472(11) -0.0601(7) 1.1656(9) 0.070(4) Uiso 0.25 1 d . . P . .
Cl2 Cl 0.3851(11) -0.0062(7) 1.3270(9) 0.071(4) Uiso 0.25 1 d . . P . .
C40 C 0.1047(9) 0.1113(5) 1.0652(7) 0.047(3) Uani 1 1 d . . . . .
H40 H 0.1645 0.1238 1.0960 0.057 Uiso 1 1 calc R U . . .
C39 C 0.0431(11) 0.0844(6) 1.1054(8) 0.061(4) Uani 1 1 d . . . . .
H39 H 0.0606 0.0795 1.1640 0.073 Uiso 1 1 calc R U . . .
C38 C -0.0445(10) 0.0647(6) 1.0585(9) 0.057(3) Uani 1 1 d . . . . .
H38 H -0.0855 0.0457 1.0856 0.068 Uiso 1 1 calc R U . . .
C37 C -0.0702(9) 0.0726(5) 0.9771(9) 0.052(3) Uani 1 1 d . . . . .
H37 H -0.1299 0.0597 0.9464 0.062 Uiso 1 1 calc R U . . .
C34A C 0.049(2) 0.4856(13) 0.8705(19) 0.057(7) Uiso 0.5 1 d . . P A 2
H34A H 0.0982 0.5023 0.9131 0.068 Uiso 0.5 1 calc R U P A 2
C33B C 0.003(2) 0.5296(13) 0.8006(18) 0.055(7) Uiso 0.5 1 d . . P A 1
H33B H 0.0167 0.5736 0.7935 0.067 Uiso 0.5 1 calc R U P A 1
C33A C -0.020(2) 0.5259(15) 0.829(2) 0.063(8) Uiso 0.5 1 d . . P A 2
H33A H -0.0211 0.5695 0.8467 0.075 Uiso 0.5 1 calc R U P A 2
C31B C -0.1004(11) 0.4394(8) 0.7594(8) 0.076(5) Uani 1 1 d . . . . .
H31B H -0.1571 0.4236 0.7256 0.091 Uiso 1 1 calc R U . . .
C34B C 0.070(2) 0.4881(11) 0.8443(17) 0.046(6) Uiso 0.5 1 d . . P A 1
H34B H 0.1299 0.5034 0.8703 0.055 Uiso 0.5 1 calc R U P A 1
C30B C -0.0337(9) 0.3961(6) 0.8006(8) 0.054(3) Uani 1 1 d . . . . .
H30B H -0.0438 0.3509 0.7947 0.065 Uiso 1 1 calc R U . . .
C32 C -0.0856(13) 0.5046(8) 0.7666(9) 0.081(5) Uani 1 1 d . . . . .
H32 H -0.1359 0.5333 0.7486 0.097 Uiso 0.5 1 calc R U P A 1
H32A H -0.1218 0.5335 0.7271 0.097 Uiso 0.5 1 calc R U P A 2

loop_
_atom_site_aniso_label
_atom_site_aniso_U_11
_atom_site_aniso_U_22
_atom_site_aniso_U_33
_atom_site_aniso_U_23
_atom_site_aniso_U_13
_atom_site_aniso_U_12
C18 0.076(12) 0.056(8) 0.075(10) 0.012(7) 0.014(8) -0.005(8)
C6 0.070(10) 0.035(6) 0.104(12) 0.020(7) 0.045(9) 0.027(6)
C36 0.047(7) 0.036(6) 0.048(7) 0.006(5) 0.012(5) 0.007(5)
C17 0.091(14) 0.041(7) 0.082(11) 0.003(7) -0.008(10) 0.018(8)
C49 0.044(7) 0.028(5) 0.026(5) 0.006(4) 0.005(4) 0.006(4)
C5 0.029(6) 0.037(5) 0.036(6) -0.003(4) 0.008(5) -0.005(4)
C3 0.031(6) 0.038(5) 0.050(7) 0.013(5) 0.012(5) 0.010(5)
C2 0.032(6) 0.031(5) 0.042(6) 0.015(4) 0.006(5) 0.005(4)
C1 0.031(6) 0.029(5) 0.040(6) 0.007(4) 0.007(5) -0.004(4)
C15 0.063(8) 0.047(6) 0.029(6) 0.014(5) 0.007(5) 0.012(6)
C9 0.054(8) 0.058(7) 0.048(7) 0.025(6) 0.025(6) 0.005(6)
C4 0.056(8) 0.035(6) 0.041(6) -0.004(4) 0.022(6) 0.006(5)
C11 0.031(6) 0.045(6) 0.030(5) 0.009(4) 0.007(4) 0.007(5)
C10 0.040(8) 0.059(7) 0.060(8) 0.021(6) 0.003(6) 0.000(6)
C35 0.035(6) 0.026(5) 0.048(6) -0.003(4) 0.013(5) -0.006(4)
C8 0.021(6) 0.059(7) 0.071(9) 0.019(6) 0.002(6) -0.004(5)
C48 0.035(6) 0.034(5) 0.028(5) 0.005(4) 0.014(4) 0.003(4)
C13 0.043(7) 0.049(6) 0.037(6) -0.005(5) 0.013(5) 0.004(5)
C47 0.016(5) 0.042(5) 0.034(5) -0.005(4) 0.004(4) 0.001(4)
C22 0.030(6) 0.045(6) 0.030(5) -0.001(4) 0.005(4) -0.001(5)
C7 0.111(14) 0.027(6) 0.050(8) -0.005(5) 0.005(8) 0.000(7)
C14 0.037(6) 0.039(6) 0.040(6) 0.004(4) 0.000(5) 0.012(5)
C29 0.042(7) 0.038(6) 0.042(6) 0.007(5) 0.011(5) 0.010(5)
C19 0.046(8) 0.050(7) 0.066(9) -0.008(6) -0.002(7) -0.008(6)
C45 0.051(8) 0.059(8) 0.069(9) -0.003(6) 0.028(7) 0.009(6)
C41 0.035(6) 0.034(5) 0.030(5) -0.008(4) 0.006(4) -0.003(4)
C23 0.041(7) 0.034(6) 0.045(6) -0.004(5) 0.005(5) -0.002(5)
C42 0.042(7) 0.042(6) 0.052(7) 0.001(5) 0.010(6) -0.002(5)
C24 0.081(11) 0.064(8) 0.063(9) -0.015(7) 0.022(8) -0.002(8)
C20 0.080(12) 0.062(8) 0.062(9) -0.028(7) 0.017(8) -0.010(8)
C12 0.026(6) 0.044(6) 0.034(6) 0.004(4) 0.006(4) 0.003(4)
C16 0.037(6) 0.043(6) 0.037(6) 0.009(5) 0.012(5) 0.000(5)
C21 0.042(9) 0.069(10) 0.150(17) -0.053(10) 0.018(10) 0.019(7)
C46 0.045(7) 0.046(6) 0.051(7) 0.005(5) 0.024(6) 0.011(5)
C27 0.060(10) 0.057(8) 0.099(12) -0.028(8) -0.003(9) -0.005(7)
C44 0.057(9) 0.043(7) 0.082(10) -0.013(6) 0.018(8) 0.007(6)
C28 0.043(8) 0.052(7) 0.062(8) -0.007(6) 0.006(6) -0.008(6)
C26 0.087(13) 0.049(8) 0.070(10) -0.008(7) -0.021(9) -0.009(8)
C43 0.070(10) 0.034(6) 0.076(10) 0.003(6) 0.006(8) 0.015(6)
C25 0.083(13) 0.070(9) 0.062(9) -0.027(7) -0.001(8) 0.001(9)
P2 0.0209(13) 0.0331(13) 0.0292(13) 0.0006(10) 0.0054(10) -0.0011(10)
P1 0.0355(16) 0.0305(13) 0.0334(14) 0.0029(10) 0.0090(11) 0.0053(11)
S2 0.0394(17) 0.089(2) 0.0274(14) -0.0052(14) 0.0057(12) -0.0034(16)
S1 0.0256(14) 0.0694(18) 0.0281(13) 0.0018(12) 0.0081(11) 0.0063(13)
S3 0.0251(14) 0.0735(19) 0.0291(14) 0.0088(12) 0.0087(11) 0.0025(13)
S4 0.0312(16) 0.107(3) 0.0305(15) 0.0120(15) 0.0117(12) -0.0001(16)
Fe1 0.0265(8) 0.0349(7) 0.0336(7) 0.0050(6) 0.0087(6) 0.0024(6)
Fe2 0.0309(8) 0.0438(8) 0.0333(8) -0.0014(6) 0.0007(6) 0.0049(7)
Au1 0.0285(2) 0.0404(2) 0.0305(2) 0.00286(16) 0.01012(16) -0.00046(17)
Au2 0.0249(2) 0.0408(2) 0.0266(2) 0.00010(16) 0.00354(15) -0.00202(17)
C40 0.056(8) 0.044(6) 0.041(6) 0.001(5) 0.011(6) -0.018(6)
C39 0.098(12) 0.047(7) 0.047(7) 0.004(5) 0.034(8) -0.012(7)
C38 0.065(9) 0.048(7) 0.073(9) 0.003(6) 0.046(8) -0.005(6)
C37 0.042(7) 0.038(6) 0.081(10) -0.005(6) 0.027(7) -0.013(5)
C31B 0.057(10) 0.113(13) 0.050(8) 0.026(8) 0.002(7) 0.022(9)
C30B 0.042(8) 0.062(7) 0.056(8) 0.013(6) 0.007(6) 0.010(6)
C32 0.097(14) 0.083(11) 0.062(10) 0.026(8) 0.020(9) 0.054(10)

loop_
_atom_type_symbol
_atom_type_description
_atom_type_scat_dispersion_real
_atom_type_scat_dispersion_imag
_atom_type_scat_source
C C 0.0033 0.0016 'International Tables Vol C Tables 4.2.6.8 and 6.1.1.4'
H H 0.0000 0.0000 'International Tables Vol C Tables 4.2.6.8 and 6.1.1.4'
Au Au -2.0133 8.8022 'International Tables Vol C Tables 4.2.6.8 and 6.1.1.4'
Cl Cl 0.1484 0.1585 'International Tables Vol C Tables 4.2.6.8 and 6.1.1.4'
Fe Fe 0.3463 0.8444 'International Tables Vol C Tables 4.2.6.8 and 6.1.1.4'
P P 0.1023 0.0942 'International Tables Vol C Tables 4.2.6.8 and 6.1.1.4'
S S 0.1246 0.1234 'International Tables Vol C Tables 4.2.6.8 and 6.1.1.4'

loop_
_geom_angle_atom_site_label_1
_geom_angle_atom_site_label_2
_geom_angle_atom_site_label_3
_geom_angle
C17 C18 C19 110.2(15)
C17 C18 Fe2 71.4(9)
C19 C18 Fe2 70.5(8)
C10 C6 C7 108.3(13)
C10 C6 Fe1 70.9(7)
C7 C6 Fe1 69.1(7)
C37 C36 C35 120.9(11)
C18 C17 C21 106.6(14)
C18 C17 Fe2 69.3(8)
C21 C17 Fe2 69.4(8)
C48 C49 P2 116.3(8)
C4 C5 C1 109.6(9)
C4 C5 Fe1 71.3(6)
C1 C5 Fe1 69.8(5)
C2 C3 C4 108.2(10)
C2 C3 Fe1 69.4(6)
C4 C3 Fe1 69.9(6)
C3 C2 C1 108.2(9)
C3 C2 Fe1 70.1(6)
C1 C2 Fe1 69.0(5)
C5 C1 C2 105.9(9)
C5 C1 C11 128.5(10)
C2 C1 C11 125.1(10)
C5 C1 Fe1 68.8(5)
C2 C1 Fe1 69.6(5)
C11 C1 Fe1 120.1(7)
C16 C15 C14 108.0(10)
C16 C15 Fe2 68.8(6)
C14 C15 Fe2 69.7(6)
C8 C9 C10 108.9(12)
C8 C9 Fe1 69.2(6)
C10 C9 Fe1 70.7(7)
C5 C4 C3 108.1(9)
C5 C4 Fe1 68.7(6)
C3 C4 Fe1 69.7(6)
C1 C11 S2 120.9(8)
C1 C11 S1 114.5(8)
S2 C11 S1 124.6(6)
C6 C10 C9 107.2(12)
C6 C10 Fe1 69.2(7)
C9 C10 Fe1 69.5(6)
C36 C35 C40 119.0(10)
C36 C35 P2 119.7(8)
C40 C35 P2 121.2(8)
C9 C8 C7 108.6(12)
C9 C8 Fe1 71.2(7)
C7 C8 Fe1 69.9(7)
C49 C48 C47 118.7(8)
C14 C13 C12 109.3(10)
C14 C13 Fe2 71.0(6)
C12 C13 Fe2 69.4(6)
C48 C47 P1 113.8(7)
C12 C22 S4 122.1(8)
C12 C22 S3 115.5(8)
S4 C22 S3 122.5(6)
C8 C7 C6 106.9(12)
C8 C7 Fe1 69.5(7)
C6 C7 Fe1 70.2(7)
C13 C14 C15 107.5(10)
C13 C14 Fe2 68.5(6)
C15 C14 Fe2 69.6(6)
C30B C29 C34A 116.7(16)
C30B C29 C34B 119.8(14)
C30B C29 P1 119.5(9)
C34A C29 P1 122.7(15)
C34B C29 P1 118.8(13)
C18 C19 C20 109.5(14)
C18 C19 Fe2 69.6(8)
C20 C19 Fe2 70.2(8)
C46 C45 C44 120.7(13)
C42 C41 C46 117.7(10)
C42 C41 P2 124.6(9)
C46 C41 P2 117.6(8)
C28 C23 C24 117.9(12)
C28 C23 P1 119.5(9)
C24 C23 P1 122.5(11)
C41 C42 C43 120.0(12)
C23 C24 C25 120.0(16)
C19 C20 C21 103.0(14)
C19 C20 Fe2 69.6(7)
C21 C20 Fe2 68.3(7)
C13 C12 C22 126.9(10)
C13 C12 C16 105.3(9)
C22 C12 C16 127.7(10)
C13 C12 Fe2 69.5(6)
C22 C12 Fe2 122.5(7)
C16 C12 Fe2 68.9(6)
C15 C16 C12 110.0(10)
C15 C16 Fe2 71.8(7)
C12 C16 Fe2 69.2(6)
C17 C21 C20 110.7(15)
C17 C21 Fe2 71.3(8)
C20 C21 Fe2 69.6(7)
C45 C46 C41 121.4(11)
C26 C27 C28 118.8(16)
C43 C44 C45 118.8(12)
C23 C28 C27 121.9(14)
C27 C26 C25 120.3(14)
C44 C43 C42 121.2(12)
C26 C25 C24 121.1(15)
C41 P2 C35 108.6(5)
C41 P2 C49 104.4(5)
C35 P2 C49 104.6(5)
C41 P2 Au2 111.0(3)
C35 P2 Au2 114.5(4)
C49 P2 Au2 113.1(3)
C29 P1 C23 107.8(5)
C29 P1 C47 104.3(5)
C23 P1 C47 104.2(5)
C29 P1 Au1 113.6(4)
C23 P1 Au1 112.5(4)
C47 P1 Au1 113.5(3)
C11 S1 Au1 103.4(4)
C22 S3 Au2 104.4(3)
C8 Fe1 C5 164.6(5)
C8 Fe1 C7 40.5(6)
C5 Fe1 C7 153.5(6)
C8 Fe1 C1 152.8(5)
C5 Fe1 C1 41.3(4)
C7 Fe1 C1 118.7(5)
C8 Fe1 C6 67.7(6)
C5 Fe1 C6 119.6(5)
C7 Fe1 C6 40.7(6)
C1 Fe1 C6 108.5(5)
C8 Fe1 C2 118.6(5)
C5 Fe1 C2 68.7(4)
C7 Fe1 C2 108.3(5)
C1 Fe1 C2 41.4(4)
C6 Fe1 C2 129.1(5)
C8 Fe1 C9 39.6(5)
C5 Fe1 C9 128.0(5)
C7 Fe1 C9 67.3(6)
C1 Fe1 C9 165.9(5)
C6 Fe1 C9 66.9(5)
C2 Fe1 C9 151.7(5)
C8 Fe1 C3 108.0(5)
C5 Fe1 C3 68.0(4)
C7 Fe1 C3 127.8(6)
C1 Fe1 C3 69.0(4)
C6 Fe1 C3 166.5(6)
C2 Fe1 C3 40.5(4)
C9 Fe1 C3 118.6(5)
C8 Fe1 C4 127.5(5)
C5 Fe1 C4 40.0(4)
C7 Fe1 C4 165.4(6)
C1 Fe1 C4 68.8(4)
C6 Fe1 C4 152.3(6)
C2 Fe1 C4 68.2(4)
C9 Fe1 C4 108.6(5)
C3 Fe1 C4 40.4(4)
C8 Fe1 C10 67.2(5)
C5 Fe1 C10 108.8(5)
C7 Fe1 C10 67.8(5)
C1 Fe1 C10 128.2(5)
C6 Fe1 C10 39.9(5)
C2 Fe1 C10 166.8(5)
C9 Fe1 C10 39.8(5)
C3 Fe1 C10 151.8(5)
C4 Fe1 C10 118.9(5)
C16 Fe2 C12 42.0(4)
C16 Fe2 C13 68.7(5)
C12 Fe2 C13 41.1(4)
C16 Fe2 C18 158.1(5)
C12 Fe2 C18 121.2(5)
C13 Fe2 C18 108.1(6)
C16 Fe2 C21 109.1(6)
C12 Fe2 C21 123.1(6)
C13 Fe2 C21 159.1(7)
C18 Fe2 C21 65.7(7)
C16 Fe2 C19 160.1(5)
C12 Fe2 C19 157.0(5)
C13 Fe2 C19 122.3(5)
C18 Fe2 C19 40.0(5)
C21 Fe2 C19 67.0(6)
C16 Fe2 C20 123.5(6)
C12 Fe2 C20 160.7(6)
C13 Fe2 C20 156.8(6)
C18 Fe2 C20 68.1(6)
C21 Fe2 C20 42.1(6)
C19 Fe2 C20 40.2(6)
C16 Fe2 C17 123.0(6)
C12 Fe2 C17 106.4(5)
C13 Fe2 C17 123.2(6)
C18 Fe2 C17 39.3(6)
C21 Fe2 C17 39.3(7)
C19 Fe2 C17 67.2(6)
C20 Fe2 C17 69.4(6)
C16 Fe2 C15 39.4(5)
C12 Fe2 C15 69.0(4)
C13 Fe2 C15 68.4(5)
C18 Fe2 C15 161.4(6)
C21 Fe2 C15 123.9(7)
C19 Fe2 C15 125.2(5)
C20 Fe2 C15 107.4(5)
C17 Fe2 C15 158.0(7)
C16 Fe2 C14 67.7(5)
C12 Fe2 C14 69.0(4)
C13 Fe2 C14 40.5(4)
C18 Fe2 C14 124.8(6)
C21 Fe2 C14 159.6(7)
C19 Fe2 C14 108.8(5)
C20 Fe2 C14 121.5(5)
C17 Fe2 C14 159.6(7)
C15 Fe2 C14 40.7(5)
P1 Au1 S1 176.28(10)
P1 Au1 Au2 92.41(7)
S1 Au1 Au2 91.28(8)
P2 Au2 S3 175.94(10)
P2 Au2 Au1 92.53(7)
S3 Au2 Au1 87.54(8)
Cl1 C50 Cl2 140(3)
C35 C40 C39 118.7(12)
C40 C39 C38 119.8(12)
C37 C38 C39 120.6(12)
C38 C37 C36 120.9(13)
C33A C34A C29 121(3)
C34B C33B C32 118(2)
C32 C33A C34A 120(3)
C32 C31B C30B 121.0(15)
C33B C34B C29 119(2)
C29 C30B C31B 118.6(13)
C33A C32 C31B 118.3(18)
C31B C32 C33B 120.8(17)

loop_
_geom_bond_atom_site_label_1
_geom_bond_atom_site_label_2
_geom_bond_distance
C18 C17 1.37(2)
C18 C19 1.385(18)
C18 Fe2 2.021(14)
C6 C10 1.399(19)
C6 C7 1.41(2)
C6 Fe1 2.040(11)
C36 C37 1.387(16)
C36 C35 1.388(16)
C17 C21 1.37(2)
C17 Fe2 2.047(13)
C49 C48 1.506(14)
C49 P2 1.824(10)
C5 C4 1.396(15)
C5 C1 1.432(14)
C5 Fe1 2.022(10)
C3 C2 1.418(15)
C3 C4 1.419(16)
C3 Fe1 2.053(10)
C2 C1 1.443(15)
C2 Fe1 2.044(9)
C1 C11 1.482(15)
C1 Fe1 2.036(10)
C15 C16 1.371(16)
C15 C14 1.429(17)
C15 Fe2 2.052(11)
C9 C8 1.378(17)
C9 C10 1.400(18)
C9 Fe1 2.047(10)
C4 Fe1 2.055(10)
C11 S2 1.660(10)
C11 S1 1.726(11)
C10 Fe1 2.063(11)
C35 C40 1.401(15)
C35 P2 1.813(11)
C8 C7 1.40(2)
C8 Fe1 2.020(11)
C48 C47 1.522(13)
C13 C14 1.409(15)
C13 C12 1.419(15)
C13 Fe2 2.020(11)
C47 P1 1.829(10)
C22 C12 1.441(14)
C22 S4 1.675(10)
C22 S3 1.724(11)
C7 Fe1 2.025(11)
C14 Fe2 2.053(10)
C29 C30B 1.371(17)
C29 C34A 1.40(3)
C29 C34B 1.47(3)
C29 P1 1.822(11)
C19 C20 1.40(2)
C19 Fe2 2.032(12)
C45 C46 1.378(16)
C45 C44 1.383(18)
C41 C42 1.395(14)
C41 C46 1.402(15)
C41 P2 1.797(11)
C23 C28 1.354(17)
C23 C24 1.377(17)
C23 P1 1.823(11)
C42 C43 1.403(18)
C24 C25 1.38(2)
C20 C21 1.46(2)
C20 Fe2 2.041(12)
C12 C16 1.444(14)
C12 Fe2 2.019(10)
C16 Fe2 2.015(11)
C21 Fe2 2.023(12)
C27 C26 1.35(2)
C27 C28 1.406(18)
C44 C43 1.38(2)
C26 C25 1.35(2)
P2 Au2 2.261(3)
P1 Au1 2.268(3)
S1 Au1 2.326(3)
S3 Au2 2.313(3)
Au1 Au2 3.1064(7)
C50 Cl1 1.40(4)
C50 Cl2 1.62(4)
C40 C39 1.408(17)
C39 C38 1.41(2)
C38 C37 1.321(17)
C34A C33A 1.37(4)
C33B C34B 1.38(4)
C33B C32 1.41(3)
C33A C32 1.31(3)
C31B C32 1.37(2)
C31B C30B 1.389(18)

loop_
_geom_torsion_atom_site_label_1
_geom_torsion_atom_site_label_2
_geom_torsion_atom_site_label_3
_geom_torsion_atom_site_label_4
_geom_torsion
C19 C18 C17 C21 0.3(17)
Fe2 C18 C17 C21 -59.7(10)
C19 C18 C17 Fe2 60.0(10)
C4 C3 C2 C1 -0.7(11)
Fe1 C3 C2 C1 58.6(6)
C4 C3 C2 Fe1 -59.3(7)
C4 C5 C1 C2 0.4(11)
Fe1 C5 C1 C2 -60.1(6)
C4 C5 C1 C11 172.8(10)
Fe1 C5 C1 C11 112.3(10)
C4 C5 C1 Fe1 60.4(7)
C3 C2 C1 C5 0.2(10)
Fe1 C2 C1 C5 59.6(6)
C3 C2 C1 C11 -172.5(9)
Fe1 C2 C1 C11 -113.2(9)
C3 C2 C1 Fe1 -59.3(7)
C1 C5 C4 C3 -0.8(11)
Fe1 C5 C4 C3 58.7(7)
C1 C5 C4 Fe1 -59.5(7)
C2 C3 C4 C5 0.9(11)
Fe1 C3 C4 C5 -58.1(7)
C2 C3 C4 Fe1 59.0(7)
C5 C1 C11 S2 175.4(8)
C2 C1 C11 S2 -13.5(14)
Fe1 C1 C11 S2 -98.7(9)
C5 C1 C11 S1 -3.1(13)
C2 C1 C11 S1 168.0(7)
Fe1 C1 C11 S1 82.8(9)
C7 C6 C10 C9 -0.1(13)
Fe1 C6 C10 C9 -59.3(8)
C7 C6 C10 Fe1 59.2(8)
C8 C9 C10 C6 0.4(13)
Fe1 C9 C10 C6 59.1(8)
C8 C9 C10 Fe1 -58.8(8)
C37 C36 C35 C40 0.7(16)
C37 C36 C35 P2 -177.0(8)
C10 C9 C8 C7 -0.5(14)
Fe1 C9 C8 C7 -60.2(8)
C10 C9 C8 Fe1 59.7(8)
P2 C49 C48 C47 -60.6(11)
C49 C48 C47 P1 -63.8(11)
C9 C8 C7 C6 0.5(13)
Fe1 C8 C7 C6 -60.6(8)
C9 C8 C7 Fe1 61.0(8)
C10 C6 C7 C8 -0.2(13)
Fe1 C6 C7 C8 60.1(8)
C10 C6 C7 Fe1 -60.3(8)
C12 C13 C14 C15 0.2(12)
Fe2 C13 C14 C15 -58.9(8)
C12 C13 C14 Fe2 59.0(7)
C16 C15 C14 C13 -0.1(12)
Fe2 C15 C14 C13 58.2(7)
C16 C15 C14 Fe2 -58.3(8)
C17 C18 C19 C20 -1.6(16)
Fe2 C18 C19 C20 58.9(9)
C17 C18 C19 Fe2 -60.5(10)
C46 C41 C42 C43 2.6(16)
P2 C41 C42 C43 -175.3(9)
C28 C23 C24 C25 -2(2)
P1 C23 C24 C25 176.1(11)
C18 C19 C20 C21 2.1(14)
Fe2 C19 C20 C21 60.6(8)
C18 C19 C20 Fe2 -58.6(9)
C14 C13 C12 C22 -176.0(10)
Fe2 C13 C12 C22 -115.9(11)
C14 C13 C12 C16 -0.1(12)
Fe2 C13 C12 C16 59.9(7)
C14 C13 C12 Fe2 -60.1(7)
S4 C22 C12 C13 -4.3(16)
S3 C22 C12 C13 176.0(9)
S4 C22 C12 C16 -179.2(9)
S3 C22 C12 C16 1.1(14)
S4 C22 C12 Fe2 -92.0(10)
S3 C22 C12 Fe2 88.4(9)
C14 C15 C16 C12 0.1(13)
Fe2 C15 C16 C12 -58.8(7)
C14 C15 C16 Fe2 58.8(8)
C13 C12 C16 C15 0.0(12)
C22 C12 C16 C15 175.8(10)
Fe2 C12 C16 C15 60.4(8)
C13 C12 C16 Fe2 -60.3(7)
C22 C12 C16 Fe2 115.5(11)
C18 C17 C21 C20 1.0(17)
Fe2 C17 C21 C20 -58.6(10)
C18 C17 C21 Fe2 59.6(10)
C19 C20 C21 C17 -1.9(16)
Fe2 C20 C21 C17 59.6(10)
C19 C20 C21 Fe2 -61.5(9)
C44 C45 C46 C41 0(2)
C42 C41 C46 C45 -0.8(17)
P2 C41 C46 C45 177.2(10)
C46 C45 C44 C43 0(2)
C24 C23 C28 C27 2.1(19)
P1 C23 C28 C27 -175.7(10)
C26 C27 C28 C23 -2(2)
C28 C27 C26 C25 1(2)
C45 C44 C43 C42 2(2)
C41 C42 C43 C44 -3.4(19)
C27 C26 C25 C24 -1(2)
C23 C24 C25 C26 1(2)
C42 C41 P2 C35 -10.5(10)
C46 C41 P2 C35 171.7(8)
C42 C41 P2 C49 100.7(9)
C46 C41 P2 C49 -77.2(9)
C42 C41 P2 Au2 -137.2(8)
C46 C41 P2 Au2 45.0(9)
C36 C35 P2 C41 -107.3(9)
C40 C35 P2 C41 75.0(10)
C36 C35 P2 C49 141.6(8)
C40 C35 P2 C49 -36.1(10)
C36 C35 P2 Au2 17.4(9)
C40 C35 P2 Au2 -160.3(8)
C48 C49 P2 C41 -169.4(7)
C48 C49 P2 C35 -55.3(8)
C48 C49 P2 Au2 69.8(7)
C30B C29 P1 C23 -164.6(10)
C34A C29 P1 C23 3.0(19)
C34B C29 P1 C23 31.3(16)
C30B C29 P1 C47 -54.2(11)
C34A C29 P1 C47 113.4(18)
C34B C29 P1 C47 141.7(15)
C30B C29 P1 Au1 70.0(11)
C34A C29 P1 Au1 -122.5(17)
C34B C29 P1 Au1 -94.2(15)
C28 C23 P1 C29 -122.0(10)
C24 C23 P1 C29 60.3(11)
C28 C23 P1 C47 127.5(10)
C24 C23 P1 C47 -50.2(11)
C28 C23 P1 Au1 4.0(11)
C24 C23 P1 Au1 -173.6(9)
C48 C47 P1 C29 -166.0(7)
C48 C47 P1 C23 -53.1(8)
C48 C47 P1 Au1 69.8(7)
C1 C11 S1 Au1 -174.4(6)
S2 C11 S1 Au1 7.2(8)
C12 C22 S3 Au2 179.4(7)
S4 C22 S3 Au2 -0.2(8)
C36 C35 C40 C39 -1.2(16)
P2 C35 C40 C39 176.5(9)
C35 C40 C39 C38 1.5(18)
C40 C39 C38 C37 -1.4(19)
C39 C38 C37 C36 1.0(19)
C35 C36 C37 C38 -0.6(17)
C30B C29 C34A C33A -13(4)
C34B C29 C34A C33A 91(5)
P1 C29 C34A C33A 179(2)
C29 C34A C33A C32 -5(5)
C32 C33B C34B C29 3(4)
C30B C29 C34B C33B 12(3)
C34A C29 C34B C33B -78(5)
P1 C29 C34B C33B 176(2)
C34A C29 C30B C31B 14(2)
C34B C29 C30B C31B -14(2)
P1 C29 C30B C31B -177.5(10)
C32 C31B C30B C29 1(2)
C34A C33A C32 C31B 21(4)
C34A C33A C32 C33B -83(5)
C30B C31B C32 C33A -19(3)
C30B C31B C32 C33B 14(3)
C34B C33B C32 C33A 78(5)
C34B C33B C32 C31B -16(4)
